data_1506988
loop_
_publ_author_name
'Palomo, Claudio'
'Aizpurua, Jesus M.'
'Ganboa, I\~naki'
'Benito, Ana'
'Cuerdo, Lourdes'
'Fratila, Raluca M.'
'Jimenez, Azucena'
'Loinaz, Iraida'
'Miranda, Jos\'e I'
'Pytlewska, Kinga R.'
'Micle, Andreea'
'Linden, Anthony'

_publ_section_title
;
 Synthesis of type II beta-turn surrogate dipeptides based on
 syn-alpha-amino-alpha,beta-dialkyl-beta-lactams.
;
_journal_issue 24
_journal_name_full 'Organic letters'
_journal_page_first 4443
_journal_page_last 4446
_journal_paper_doi 10.1021/ol048348c
_journal_volume 6
_journal_year 2004
_chemical_absolute_configuration syn
_chemical_formula_moiety 'C33 H50 N2 O3 Si2'
_chemical_formula_sum 'C33 H50 N2 O3 Si2'
_chemical_formula_weight 578.93
_chemical_name_systematic
;
   ?
;
_space_group_IT_number 4
_symmetry_cell_setting monoclinic
_symmetry_Int_Tables_number 4
_symmetry_space_group_name_Hall 'P 2yb'
_symmetry_space_group_name_H-M 'P 1 21 1'
_atom_sites_solution_hydrogens geom
_atom_sites_solution_primary direct
_atom_sites_solution_secondary difmap
_audit_creation_date 03-11-20
_audit_creation_method SHELXL-97
_cell_angle_alpha 90.00
_cell_angle_beta 115.3701(13)
_cell_angle_gamma 90.00
_cell_formula_units_Z 2
_cell_length_a 11.5143(3)
_cell_length_b 13.7567(4)
_cell_length_c 12.1798(4)
_cell_measurement_reflns_used 1709
_cell_measurement_temperature 160(1)
_cell_measurement_theta_max 20.0
_cell_measurement_theta_min 2.0
_cell_volume 1743.21(9)
_computing_cell_refinement 'DENZO-SMN (Otwinowski & Minor, 1997)'
_computing_data_collection 'COLLECT (Nonius, 2000)'
_computing_data_reduction 'DENZO-SMN and SCALEPACK (Otwinowski & Minor, 1997)'
_computing_molecular_graphics 'ORTEPII (Johnson, 1976)'
_computing_publication_material 'SHELXL97 and PLATON (Spek, 2003)'
_computing_structure_refinement 'SHELXL97 (Sheldrick, 1997)'
_computing_structure_solution 'SIR92 (Altomare et al., 1994)'
_diffrn_ambient_temperature 160(1)
_diffrn_detector '65 mm CCD camera on \k goniostat'
_diffrn_detector_area_resol_mean 9
_diffrn_measured_fraction_theta_full 0.995
_diffrn_measured_fraction_theta_max 0.995
_diffrn_measurement_device_type 'Nonius KappaCCD area-detector diffractometer'
_diffrn_measurement_method '\f and \w scans with \k offsets'
_diffrn_radiation_monochromator 'horizontally mounted graphite crystal'
_diffrn_radiation_source 'Nonius FR590 sealed tube generator'
_diffrn_radiation_type 'Mo K\a'
_diffrn_radiation_wavelength 0.71073
_diffrn_reflns_av_R_equivalents 0.0640
_diffrn_reflns_av_sigmaI/netI 0.0544
_diffrn_reflns_limit_h_max 11
_diffrn_reflns_limit_h_min 0
_diffrn_reflns_limit_k_max 13
_diffrn_reflns_limit_k_min -13
_diffrn_reflns_limit_l_max 10
_diffrn_reflns_limit_l_min -11
_diffrn_reflns_number 13795
_diffrn_reflns_theta_full 19.97
_diffrn_reflns_theta_max 19.97
_diffrn_reflns_theta_min 2.96
_diffrn_standards_decay_% 0
_diffrn_standards_number 0
_exptl_absorpt_coefficient_mu 0.134
_exptl_absorpt_correction_type none
_exptl_crystal_colour colourless
_exptl_crystal_density_diffrn 1.103
_exptl_crystal_density_method 'not measured'
_exptl_crystal_description prism
_exptl_crystal_F_000 628
_exptl_crystal_size_max 0.22
_exptl_crystal_size_mid 0.12
_exptl_crystal_size_min 0.05
_refine_diff_density_max 0.352
_refine_diff_density_min -0.174
_refine_diff_density_rms 0.037
_refine_ls_abs_structure_details 'Flack & Bernardinelli (1999; 2000)'
_refine_ls_abs_structure_Flack -0.16(16)
_refine_ls_extinction_coef 0.013(2)
_refine_ls_extinction_expression Fc^*^=kFc[1+0.001xFc^2^\l^3^/sin(2\q)]^-1/4^
_refine_ls_extinction_method SHELXL
_refine_ls_goodness_of_fit_ref 1.080
_refine_ls_hydrogen_treatment constr
_refine_ls_matrix_type full
_refine_ls_number_parameters 371
_refine_ls_number_reflns 3215
_refine_ls_number_restraints 1
_refine_ls_restrained_S_all 1.079
_refine_ls_R_factor_all 0.0447
_refine_ls_R_factor_gt 0.0400
_refine_ls_shift/su_max 0.001
_refine_ls_shift/su_mean 0.000
_refine_ls_structure_factor_coef Fsqd
_refine_ls_weighting_details 'w=1/[\s^2^(Fo^2^)+(0.0524P)^2^+0.4667P] where P=(Fo^2^+2Fc^2^)/3'
_refine_ls_weighting_scheme calc
_refine_ls_wR_factor_gt 0.0996
_refine_ls_wR_factor_ref 0.1042
_reflns_number_gt 3001
_reflns_number_total 3223
_reflns_threshold_expression 'I > 2\s(I)'
_cod_data_source_file ol048348csi20040901_035745.cif
_cod_data_source_block 30
_cod_original_cell_volume 1743.20(9)
_cod_original_sg_symbol_Hall '-P 2yb'
_cod_database_code 1506988

loop_
_symmetry_equiv_pos_as_xyz
'x, y, z'
'-x, y+1/2, -z'

loop_
_atom_site_label
_atom_site_type_symbol
_atom_site_fract_x
_atom_site_fract_y
_atom_site_fract_z
_atom_site_U_iso_or_equiv
_atom_site_adp_type
_atom_site_occupancy
_atom_site_symmetry_multiplicity
_atom_site_calc_flag
_atom_site_refinement_flags
Si1 Si 0.19140(11) 0.26635(9) -0.49818(10) 0.0481(4) Uani 1 1 d .
Si2 Si 0.08703(11) 0.13573(10) -0.33260(12) 0.0511(4) Uani 1 1 d .
O2 O 0.4548(3) 0.1886(2) -0.2435(2) 0.0431(8) Uani 1 1 d .
O7 O 0.4145(3) 0.1065(2) -0.0318(3) 0.0556(9) Uani 1 1 d .
O8 O 0.5330(3) 0.1441(2) 0.1666(3) 0.0485(8) Uani 1 1 d .
N1 N 0.2786(3) 0.2749(2) -0.2430(3) 0.0352(8) Uani 1 1 d .
N6 N 0.4970(3) 0.2610(2) 0.0298(3) 0.0352(8) Uani 1 1 d .
C2 C 0.3996(4) 0.2424(3) -0.2012(4) 0.0373(11) Uani 1 1 d .
C3 C 0.4436(4) 0.3095(3) -0.0888(3) 0.0351(11) Uani 1 1 d .
C4 C 0.2970(4) 0.3392(3) -0.1396(4) 0.0364(11) Uani 1 1 d .
H4 H 0.2566 0.3106 -0.0888 0.044 Uiso 1 1 calc R
C5 C 0.1631(4) 0.2510(3) -0.3570(4) 0.0427(11) Uani 1 1 d .
H5 H 0.1000 0.3032 -0.3639 0.051 Uiso 1 1 calc R
C7 C 0.4741(4) 0.1656(4) 0.0436(5) 0.0444(12) Uani 1 1 d .
C9 C 0.6055(4) 0.2271(3) 0.2318(4) 0.0433(11) Uani 1 1 d .
H9 H 0.6949 0.2206 0.2387 0.052 Uiso 1 1 calc R
C10 C 0.5401(4) 0.3141(3) 0.1455(3) 0.0363(11) Uani 1 1 d .
H10 H 0.6062 0.3635 0.1515 0.044 Uiso 1 1 calc R
C11 C 0.6135(4) 0.2307(4) 0.3575(4) 0.0441(12) Uani 1 1 d .
C12 C 0.5751(4) 0.1549(4) 0.4074(4) 0.0525(13) Uani 1 1 d .
H12 H 0.5379 0.0986 0.3602 0.063 Uiso 1 1 calc R
C13 C 0.5901(5) 0.1601(5) 0.5266(5) 0.0712(17) Uani 1 1 d .
H13 H 0.5643 0.1068 0.5606 0.085 Uiso 1 1 calc R
C14 C 0.6417(5) 0.2410(5) 0.5957(5) 0.0687(16) Uani 1 1 d .
H14 H 0.6502 0.2442 0.6767 0.082 Uiso 1 1 calc R
C15 C 0.6808(4) 0.3165(4) 0.5483(4) 0.0628(14) Uani 1 1 d .
H15 H 0.7182 0.3723 0.5965 0.075 Uiso 1 1 calc R
C16 C 0.6660(4) 0.3121(4) 0.4281(4) 0.0583(13) Uani 1 1 d .
H16 H 0.6923 0.3655 0.3948 0.070 Uiso 1 1 calc R
C17 C 0.4318(4) 0.3623(3) 0.1632(3) 0.0376(11) Uani 1 1 d .
C18 C 0.4314(4) 0.4622(3) 0.1756(3) 0.0442(12) Uani 1 1 d .
H18 H 0.4995 0.4996 0.1730 0.053 Uiso 1 1 calc R
C19 C 0.3331(5) 0.5085(4) 0.1919(4) 0.0510(13) Uani 1 1 d .
H19 H 0.3332 0.5772 0.1997 0.061 Uiso 1 1 calc R
C20 C 0.2357(5) 0.4539(5) 0.1968(4) 0.0565(14) Uani 1 1 d .
H20 H 0.1690 0.4849 0.2098 0.068 Uiso 1 1 calc R
C21 C 0.2337(4) 0.3547(4) 0.1829(4) 0.0517(12) Uani 1 1 d .
H21 H 0.1647 0.3180 0.1848 0.062 Uiso 1 1 calc R
C22 C 0.3304(4) 0.3083(3) 0.1665(3) 0.0417(11) Uani 1 1 d .
H22 H 0.3286 0.2397 0.1574 0.050 Uiso 1 1 calc R
C23 C 0.5365(4) 0.3878(3) -0.0908(4) 0.0377(10) Uani 1 1 d .
H231 H 0.5018 0.4176 -0.1726 0.045 Uiso 1 1 calc R
H232 H 0.5425 0.4394 -0.0319 0.045 Uiso 1 1 calc R
C24 C 0.6704(4) 0.3488(3) -0.0598(4) 0.0415(11) Uani 1 1 d .
H241 H 0.6645 0.2963 -0.1175 0.050 Uiso 1 1 calc R
H242 H 0.7062 0.3205 0.0229 0.050 Uiso 1 1 calc R
C25 C 0.7612(4) 0.4276(4) -0.0651(5) 0.0650(15) Uani 1 1 d .
H251 H 0.7335 0.4482 -0.1506 0.078 Uiso 1 1 calc R
H252 H 0.7560 0.4849 -0.0182 0.078 Uiso 1 1 calc R
C26 C 0.8968(6) 0.3931(7) -0.0152(6) 0.119(2) Uani 1 1 d .
H261 H 0.9247 0.3730 0.0695 0.178 Uiso 1 1 calc R
H262 H 0.9521 0.4459 -0.0192 0.178 Uiso 1 1 calc R
H263 H 0.9028 0.3378 -0.0632 0.178 Uiso 1 1 calc R
C27 C 0.2612(4) 0.4459(3) -0.1663(4) 0.0388(11) Uani 1 1 d .
H271 H 0.2431 0.4589 -0.2521 0.047 Uiso 1 1 calc R
H272 H 0.3365 0.4858 -0.1148 0.047 Uiso 1 1 calc R
C28 C 0.1453(4) 0.4793(3) -0.1454(4) 0.0398(11) Uani 1 1 d .
H28 H 0.1557 0.4534 -0.0650 0.048 Uiso 1 1 calc R
C29 C 0.1417(5) 0.5891(4) -0.1404(5) 0.0618(14) Uani 1 1 d .
H291 H 0.2203 0.6127 -0.0731 0.093 Uiso 1 1 calc R
H292 H 0.0668 0.6095 -0.1277 0.093 Uiso 1 1 calc R
H293 H 0.1357 0.6162 -0.2170 0.093 Uiso 1 1 calc R
C30 C 0.0181(4) 0.4412(3) -0.2425(4) 0.0549(13) Uani 1 1 d .
H301 H -0.0528 0.4647 -0.2254 0.082 Uiso 1 1 calc R
H302 H 0.0190 0.3700 -0.2418 0.082 Uiso 1 1 calc R
H303 H 0.0067 0.4646 -0.3225 0.082 Uiso 1 1 calc R
C31 C 0.3147(4) 0.3623(4) -0.4705(4) 0.0574(13) Uani 1 1 d .
H311 H 0.3971 0.3408 -0.4066 0.086 Uiso 1 1 calc R
H312 H 0.2876 0.4223 -0.4448 0.086 Uiso 1 1 calc R
H313 H 0.3243 0.3744 -0.5455 0.086 Uiso 1 1 calc R
C32 C 0.0332(4) 0.3088(4) -0.6193(4) 0.0634(14) Uani 1 1 d .
H321 H 0.0397 0.3147 -0.6967 0.095 Uiso 1 1 calc R
H322 H 0.0114 0.3722 -0.5965 0.095 Uiso 1 1 calc R
H323 H -0.0340 0.2616 -0.6280 0.095 Uiso 1 1 calc R
C33 C 0.2390(5) 0.1528(4) -0.5492(4) 0.0630(14) Uani 1 1 d .
H331 H 0.2637 0.1674 -0.6151 0.094 Uiso 1 1 calc R
H332 H 0.1665 0.1073 -0.5785 0.094 Uiso 1 1 calc R
H333 H 0.3120 0.1235 -0.4811 0.094 Uiso 1 1 calc R
C34 C 0.0523(5) 0.1493(4) -0.1979(5) 0.0775(17) Uani 1 1 d .
H341 H 0.0174 0.0882 -0.1834 0.116 Uiso 1 1 calc R
H342 H -0.0107 0.2014 -0.2127 0.116 Uiso 1 1 calc R
H343 H 0.1318 0.1654 -0.1266 0.116 Uiso 1 1 calc R
C35 C -0.0673(4) 0.1118(4) -0.4698(5) 0.0746(17) Uani 1 1 d .
H351 H -0.1070 0.0524 -0.4570 0.112 Uiso 1 1 calc R
H352 H -0.0497 0.1037 -0.5412 0.112 Uiso 1 1 calc R
H353 H -0.1260 0.1667 -0.4829 0.112 Uiso 1 1 calc R
C36 C 0.1978(5) 0.0312(4) -0.3060(5) 0.0713(16) Uani 1 1 d .
H361 H 0.2827 0.0480 -0.2424 0.107 Uiso 1 1 calc R
H362 H 0.2052 0.0157 -0.3813 0.107 Uiso 1 1 calc R
H363 H 0.1640 -0.0253 -0.2802 0.107 Uiso 1 1 calc R

loop_
_atom_site_aniso_label
_atom_site_aniso_U_11
_atom_site_aniso_U_22
_atom_site_aniso_U_33
_atom_site_aniso_U_23
_atom_site_aniso_U_13
_atom_site_aniso_U_12
Si1 0.0393(7) 0.0553(9) 0.0368(7) -0.0069(6) 0.0040(6) 0.0024(6)
Si2 0.0322(7) 0.0458(8) 0.0584(8) -0.0023(7) 0.0034(6) -0.0041(6)
O2 0.0356(17) 0.0444(18) 0.0387(18) -0.0061(15) 0.0059(15) 0.0053(15)
O7 0.070(2) 0.036(2) 0.049(2) -0.0030(18) 0.0139(18) -0.0065(17)
O8 0.0545(18) 0.0397(19) 0.0407(19) 0.0103(16) 0.0104(15) 0.0081(17)
N1 0.025(2) 0.036(2) 0.033(2) -0.0043(17) 0.0007(16) 0.0024(17)
N6 0.0327(19) 0.034(2) 0.033(2) 0.0062(18) 0.0078(16) 0.0001(16)
C2 0.038(3) 0.039(3) 0.030(2) 0.000(2) 0.009(2) -0.004(2)
C3 0.033(2) 0.036(3) 0.026(3) 0.002(2) 0.004(2) -0.002(2)
C4 0.034(3) 0.035(3) 0.034(3) 0.002(2) 0.009(2) 0.004(2)
C5 0.023(2) 0.046(3) 0.045(3) -0.009(2) 0.001(2) 0.000(2)
C7 0.045(3) 0.045(4) 0.040(3) 0.015(3) 0.016(3) 0.010(3)
C9 0.037(2) 0.045(3) 0.041(3) 0.014(2) 0.011(2) 0.008(2)
C10 0.034(2) 0.038(3) 0.031(3) -0.004(2) 0.010(2) -0.004(2)
C11 0.032(2) 0.057(3) 0.036(3) 0.009(3) 0.007(2) 0.006(2)
C12 0.042(3) 0.066(4) 0.039(3) 0.017(3) 0.007(2) 0.001(3)
C13 0.047(3) 0.109(6) 0.049(4) 0.030(4) 0.012(3) 0.007(3)
C14 0.060(3) 0.103(5) 0.035(3) 0.009(4) 0.012(3) 0.013(3)
C15 0.060(3) 0.078(4) 0.037(3) 0.007(3) 0.008(3) -0.002(3)
C16 0.061(3) 0.070(4) 0.042(3) 0.011(3) 0.020(3) 0.000(3)
C17 0.033(3) 0.047(3) 0.023(2) 0.001(2) 0.002(2) 0.005(2)
C18 0.041(3) 0.049(4) 0.028(2) -0.002(2) 0.001(2) 0.001(2)
C19 0.053(3) 0.056(3) 0.035(3) -0.005(2) 0.010(2) 0.012(3)
C20 0.040(3) 0.090(5) 0.037(3) 0.000(3) 0.013(2) 0.023(3)
C21 0.044(3) 0.067(4) 0.042(3) 0.005(3) 0.016(2) 0.005(3)
C22 0.039(3) 0.047(3) 0.035(3) 0.006(2) 0.012(2) 0.003(3)
C23 0.039(3) 0.038(3) 0.031(2) 0.000(2) 0.010(2) -0.004(2)
C24 0.034(3) 0.047(3) 0.037(3) 0.001(2) 0.010(2) 0.001(2)
C25 0.039(3) 0.086(4) 0.070(3) 0.006(3) 0.023(3) -0.002(3)
C26 0.074(4) 0.174(7) 0.108(5) -0.001(5) 0.039(4) -0.019(5)
C27 0.032(2) 0.042(3) 0.038(3) 0.001(2) 0.010(2) 0.000(2)
C28 0.046(3) 0.039(3) 0.033(2) 0.009(2) 0.016(2) 0.006(2)
C29 0.056(3) 0.062(4) 0.063(3) 0.003(3) 0.021(3) 0.015(3)
C30 0.041(3) 0.062(3) 0.054(3) 0.000(2) 0.013(2) 0.004(2)
C31 0.049(3) 0.072(4) 0.045(3) 0.002(3) 0.014(2) 0.000(3)
C32 0.044(3) 0.080(4) 0.048(3) -0.003(3) 0.003(2) 0.007(3)
C33 0.051(3) 0.075(4) 0.052(3) -0.020(3) 0.012(2) 0.001(3)
C34 0.070(4) 0.071(4) 0.088(4) 0.013(3) 0.030(3) -0.018(3)
C35 0.039(3) 0.067(4) 0.085(4) -0.013(3) -0.004(3) -0.012(3)
C36 0.045(3) 0.050(3) 0.092(4) -0.006(3) 0.004(3) -0.004(3)

loop_
_atom_type_symbol
_atom_type_description
_atom_type_number_in_cell
_atom_type_scat_dispersion_real
_atom_type_scat_dispersion_imag
_atom_type_scat_source
C C 66 0.0033 0.0016
; International Tables for Crystallography (1992).
Vol. C, Tables 4.2.6.8 and 6.1.1.4
;
H H 100 0.0000 0.0000
; International Tables for Crystallography (1992).
Vol. C, Tables 4.2.6.8 and 6.1.1.4
;
N N 4 0.0061 0.0033
; International Tables for Crystallography (1992).
Vol. C, Tables 4.2.6.8 and 6.1.1.4
;
O O 6 0.0106 0.0060
; International Tables for Crystallography (1992).
Vol. C, Tables 4.2.6.8 and 6.1.1.4
;
Si Si 4 0.0817 0.0704
; International Tables for Crystallography (1992).
Vol. C, Tables 4.2.6.8 and 6.1.1.4
;

loop_
_geom_angle_atom_site_label_1
_geom_angle_atom_site_label_2
_geom_angle_atom_site_label_3
_geom_angle
C33 Si1 C31 110.3(2)
C33 Si1 C32 109.0(2)
C31 Si1 C32 109.2(2)
C33 Si1 C5 113.7(2)
C31 Si1 C5 109.23(19)
C32 Si1 C5 105.2(2)
C36 Si2 C34 108.4(3)
C36 Si2 C35 109.7(2)
C34 Si2 C35 108.9(3)
C36 Si2 C5 110.2(2)
C34 Si2 C5 110.1(2)
C35 Si2 C5 109.4(2)
C7 O8 C9 109.1(3)
C2 N1 C4 97.5(3)
C2 N1 C5 130.4(3)
C4 N1 C5 132.1(3)
C7 N6 C3 122.6(3)
C7 N6 C10 111.3(3)
C3 N6 C10 123.0(3)
O2 C2 N1 133.2(4)
O2 C2 C3 134.6(4)
N1 C2 C3 91.7(3)
N6 C3 C23 109.6(3)
N6 C3 C2 116.2(3)
C23 C3 C2 111.9(3)
N6 C3 C4 115.5(3)
C23 C3 C4 116.7(3)
C2 C3 C4 85.3(3)
N1 C4 C27 117.9(3)
N1 C4 C3 85.3(3)
C27 C4 C3 118.6(3)
N1 C4 H4 110.9
C27 C4 H4 110.9
C3 C4 H4 110.9
N1 C5 Si1 112.9(3)
N1 C5 Si2 109.1(3)
Si1 C5 Si2 120.4(2)
N1 C5 H5 104.2
Si1 C5 H5 104.2
Si2 C5 H5 104.2
O7 C7 N6 129.5(4)
O7 C7 O8 122.5(4)
N6 C7 O8 108.0(4)
O8 C9 C11 111.0(4)
O8 C9 C10 103.8(3)
C11 C9 C10 117.8(4)
O8 C9 H9 108.0
C11 C9 H9 108.0
C10 C9 H9 108.0
N6 C10 C17 113.3(3)
N6 C10 C9 97.6(3)
C17 C10 C9 115.6(3)
N6 C10 H10 109.9
C17 C10 H10 109.9
C9 C10 H10 109.9
C12 C11 C16 118.5(4)
C12 C11 C9 122.7(4)
C16 C11 C9 118.8(4)
C11 C12 C13 120.3(5)
C11 C12 H12 119.8
C13 C12 H12 119.8
C14 C13 C12 120.8(5)
C14 C13 H13 119.6
C12 C13 H13 119.6
C15 C14 C13 119.8(5)
C15 C14 H14 120.1
C13 C14 H14 120.1
C14 C15 C16 119.9(5)
C14 C15 H15 120.1
C16 C15 H15 120.1
C11 C16 C15 120.6(5)
C11 C16 H16 119.7
C15 C16 H16 119.7
C18 C17 C22 118.8(4)
C18 C17 C10 119.7(4)
C22 C17 C10 121.5(4)
C17 C18 C19 121.0(4)
C17 C18 H18 119.5
C19 C18 H18 119.5
C20 C19 C18 119.2(5)
C20 C19 H19 120.4
C18 C19 H19 120.4
C19 C20 C21 120.6(5)
C19 C20 H20 119.7
C21 C20 H20 119.7
C22 C21 C20 120.5(5)
C22 C21 H21 119.7
C20 C21 H21 119.7
C21 C22 C17 119.8(4)
C21 C22 H22 120.1
C17 C22 H22 120.1
C24 C23 C3 113.0(3)
C24 C23 H231 109.0
C3 C23 H231 109.0
C24 C23 H232 109.0
C3 C23 H232 109.0
H231 C23 H232 107.8
C23 C24 C25 112.3(3)
C23 C24 H241 109.2
C25 C24 H241 109.2
C23 C24 H242 109.2
C25 C24 H242 109.2
H241 C24 H242 107.9
C26 C25 C24 111.9(5)
C26 C25 H251 109.2
C24 C25 H251 109.2
C26 C25 H252 109.2
C24 C25 H252 109.2
H251 C25 H252 107.9
C25 C26 H261 109.5
C25 C26 H262 109.5
H261 C26 H262 109.5
C25 C26 H263 109.5
H261 C26 H263 109.5
H262 C26 H263 109.5
C4 C27 C28 115.4(3)
C4 C27 H271 108.4
C28 C27 H271 108.4
C4 C27 H272 108.4
C28 C27 H272 108.4
H271 C27 H272 107.5
C29 C28 C30 109.8(4)
C29 C28 C27 110.3(4)
C30 C28 C27 112.5(4)
C29 C28 H28 108.0
C30 C28 H28 108.0
C27 C28 H28 108.0
C28 C29 H291 109.5
C28 C29 H292 109.5
H291 C29 H292 109.5
C28 C29 H293 109.5
H291 C29 H293 109.5
H292 C29 H293 109.5
C28 C30 H301 109.5
C28 C30 H302 109.5
H301 C30 H302 109.5
C28 C30 H303 109.5
H301 C30 H303 109.5
H302 C30 H303 109.5
Si1 C31 H311 109.5
Si1 C31 H312 109.5
H311 C31 H312 109.5
Si1 C31 H313 109.5
H311 C31 H313 109.5
H312 C31 H313 109.5
Si1 C32 H321 109.5
Si1 C32 H322 109.5
H321 C32 H322 109.5
Si1 C32 H323 109.5
H321 C32 H323 109.5
H322 C32 H323 109.5
Si1 C33 H331 109.5
Si1 C33 H332 109.5
H331 C33 H332 109.5
Si1 C33 H333 109.5
H331 C33 H333 109.5
H332 C33 H333 109.5
Si2 C34 H341 109.5
Si2 C34 H342 109.5
H341 C34 H342 109.5
Si2 C34 H343 109.5
H341 C34 H343 109.5
H342 C34 H343 109.5
Si2 C35 H351 109.5
Si2 C35 H352 109.5
H351 C35 H352 109.5
Si2 C35 H353 109.5
H351 C35 H353 109.5
H352 C35 H353 109.5
Si2 C36 H361 109.5
Si2 C36 H362 109.5
H361 C36 H362 109.5
Si2 C36 H363 109.5
H361 C36 H363 109.5
H362 C36 H363 109.5

loop_
_geom_bond_atom_site_label_1
_geom_bond_atom_site_label_2
_geom_bond_distance
Si1 C33 1.849(5)
Si1 C31 1.860(5)
Si1 C32 1.880(4)
Si1 C5 1.894(4)
Si2 C36 1.856(5)
Si2 C34 1.857(5)
Si2 C35 1.875(4)
Si2 C5 1.895(4)
O2 C2 1.224(5)
O7 C7 1.199(5)
O8 C7 1.385(5)
O8 C9 1.437(5)
N1 C2 1.338(5)
N1 C4 1.478(5)
N1 C5 1.491(5)
N6 C7 1.363(6)
N6 C3 1.465(5)
N6 C10 1.471(5)
C2 C3 1.545(6)
C3 C23 1.526(5)
C3 C4 1.582(5)
C4 C27 1.521(6)
C4 H4 1.0000
C5 H5 1.0000
C9 C11 1.495(6)
C9 C10 1.557(6)
C9 H9 1.0000
C10 C17 1.507(5)
C10 H10 1.0000
C11 C12 1.372(6)
C11 C16 1.384(6)
C12 C13 1.388(7)
C12 H12 0.9500
C13 C14 1.368(7)
C13 H13 0.9500
C14 C15 1.356(7)
C14 H14 0.9500
C15 C16 1.400(7)
C15 H15 0.9500
C16 H16 0.9500
C17 C18 1.383(6)
C17 C22 1.399(6)
C18 C19 1.384(6)
C18 H18 0.9500
C19 C20 1.372(7)
C19 H19 0.9500
C20 C21 1.373(6)
C20 H20 0.9500
C21 C22 1.371(6)
C21 H21 0.9500
C22 H22 0.9500
C23 C24 1.519(5)
C23 H231 0.9900
C23 H232 0.9900
C24 C25 1.526(6)
C24 H241 0.9900
C24 H242 0.9900
C25 C26 1.490(7)
C25 H251 0.9900
C25 H252 0.9900
C26 H261 0.9800
C26 H262 0.9800
C26 H263 0.9800
C27 C28 1.532(6)
C27 H271 0.9900
C27 H272 0.9900
C28 C29 1.513(6)
C28 C30 1.527(6)
C28 H28 1.0000
C29 H291 0.9800
C29 H292 0.9800
C29 H293 0.9800
C30 H301 0.9800
C30 H302 0.9800
C30 H303 0.9800
C31 H311 0.9800
C31 H312 0.9800
C31 H313 0.9800
C32 H321 0.9800
C32 H322 0.9800
C32 H323 0.9800
C33 H331 0.9800
C33 H332 0.9800
C33 H333 0.9800
C34 H341 0.9800
C34 H342 0.9800
C34 H343 0.9800
C35 H351 0.9800
C35 H352 0.9800
C35 H353 0.9800
C36 H361 0.9800
C36 H362 0.9800
C36 H363 0.9800

loop_
_geom_torsion_atom_site_label_1
_geom_torsion_atom_site_label_2
_geom_torsion_atom_site_label_3
_geom_torsion_atom_site_label_4
_geom_torsion
C4 N1 C2 O2 -176.8(4)
C5 N1 C2 O2 4.3(7)
C4 N1 C2 C3 -3.7(3)
C5 N1 C2 C3 177.4(4)
C7 N6 C3 C23 -148.2(4)
C10 N6 C3 C23 53.6(4)
C7 N6 C3 C2 -20.1(5)
C10 N6 C3 C2 -178.3(3)
C7 N6 C3 C4 77.5(4)
C10 N6 C3 C4 -80.7(4)
O2 C2 C3 N6 -67.5(6)
N1 C2 C3 N6 119.6(3)
O2 C2 C3 C23 59.4(6)
N1 C2 C3 C23 -113.5(3)
O2 C2 C3 C4 176.4(5)
N1 C2 C3 C4 3.5(3)
C2 N1 C4 C27 123.6(4)
C5 N1 C4 C27 -57.6(5)
C2 N1 C4 C3 3.6(3)
C5 N1 C4 C3 -177.6(4)
N6 C3 C4 N1 -120.0(3)
C23 C3 C4 N1 109.0(3)
C2 C3 C4 N1 -3.1(3)
N6 C3 C4 C27 120.7(4)
C23 C3 C4 C27 -10.3(5)
C2 C3 C4 C27 -122.4(4)
C2 N1 C5 Si1 -52.7(5)
C4 N1 C5 Si1 128.8(4)
C2 N1 C5 Si2 84.0(4)
C4 N1 C5 Si2 -94.4(4)
C33 Si1 C5 N1 94.7(3)
C31 Si1 C5 N1 -29.0(4)
C32 Si1 C5 N1 -146.1(3)
C33 Si1 C5 Si2 -36.6(3)
C31 Si1 C5 Si2 -160.3(2)
C32 Si1 C5 Si2 82.6(3)
C36 Si2 C5 N1 -64.9(3)
C34 Si2 C5 N1 54.7(3)
C35 Si2 C5 N1 174.3(3)
C36 Si2 C5 Si1 68.0(3)
C34 Si2 C5 Si1 -172.4(2)
C35 Si2 C5 Si1 -52.8(3)
C3 N6 C7 O7 2.4(7)
C10 N6 C7 O7 162.9(4)
C3 N6 C7 O8 -177.2(3)
C10 N6 C7 O8 -16.7(4)
C9 O8 C7 O7 175.0(4)
C9 O8 C7 N6 -5.3(4)
C7 O8 C9 C11 150.7(3)
C7 O8 C9 C10 23.3(4)
C7 N6 C10 C17 -93.2(4)
C3 N6 C10 C17 67.2(4)
C7 N6 C10 C9 29.0(4)
C3 N6 C10 C9 -170.6(3)
O8 C9 C10 N6 -30.1(3)
C11 C9 C10 N6 -153.2(4)
O8 C9 C10 C17 90.4(4)
C11 C9 C10 C17 -32.7(5)
O8 C9 C11 C12 10.4(5)
C10 C9 C11 C12 129.8(4)
O8 C9 C11 C16 -172.1(4)
C10 C9 C11 C16 -52.7(5)
C16 C11 C12 C13 -0.6(6)
C9 C11 C12 C13 176.9(4)
C11 C12 C13 C14 0.9(7)
C12 C13 C14 C15 -1.1(7)
C13 C14 C15 C16 1.2(7)
C12 C11 C16 C15 0.7(6)
C9 C11 C16 C15 -177.0(4)
C14 C15 C16 C11 -1.0(7)
N6 C10 C17 C18 -119.0(4)
C9 C10 C17 C18 129.5(4)
N6 C10 C17 C22 60.6(5)
C9 C10 C17 C22 -50.9(5)
C22 C17 C18 C19 0.4(6)
C10 C17 C18 C19 180.0(3)
C17 C18 C19 C20 0.6(6)
C18 C19 C20 C21 -1.5(6)
C19 C20 C21 C22 1.3(7)
C20 C21 C22 C17 -0.3(6)
C18 C17 C22 C21 -0.5(6)
C10 C17 C22 C21 179.9(4)
N6 C3 C23 C24 55.6(4)
C2 C3 C23 C24 -74.8(4)
C4 C3 C23 C24 -170.7(3)
C3 C23 C24 C25 178.7(4)
C23 C24 C25 C26 170.6(4)
N1 C4 C27 C28 112.4(4)
C3 C4 C27 C28 -147.1(3)
C4 C27 C28 C29 164.2(4)
C4 C27 C28 C30 -72.8(4)

loop_
_cod_related_entry_id
_cod_related_entry_database
_cod_related_entry_code
1 ChemSpider 21200157
